data_7210894
loop_
_publ_author_name
'Calahorro, Antonio J.'
'Salinas-Castillo, Alfonso'
'Seco, Jos\'e Manuel'
'Zu\~niga, Javier'
'Colacio, Enrique'
'Rodr\'iguez-Di\'eguez, Antonio'

_publ_section_title
;
 Luminescence and magnetic properties of three metal--organic frameworks
 based on the 5-(1H-tetrazol-5-yl)isophthalic acid ligand
;
_journal_issue 38
_journal_name_full CrystEngComm
_journal_page_first 7636
_journal_paper_doi 10.1039/c3ce40869h
_journal_volume 15
_journal_year 2013
_chemical_formula_sum 'C27 H46 Co8 N18 O33'
_chemical_formula_weight 1622.26
_chemical_name_systematic
;
?
;
_space_group_IT_number 60
_symmetry_cell_setting orthorhombic
_symmetry_Int_Tables_number 60
_symmetry_space_group_name_Hall '-P 2n 2ab'
_symmetry_space_group_name_H-M 'P b c n'
_atom_sites_solution_hydrogens geom
_atom_sites_solution_primary direct
_atom_sites_solution_secondary difmap
_audit_creation_method SHELXL-97
_cell_angle_alpha 90.00
_cell_angle_beta 90.00
_cell_angle_gamma 90.00
_cell_formula_units_Z 4
_cell_length_a 13.739(2)
_cell_length_b 24.301(3)
_cell_length_c 15.179(2)
_cell_measurement_reflns_used 4741
_cell_measurement_temperature 120(1)
_cell_measurement_theta_max 48.96
_cell_measurement_theta_min 3.30
_cell_volume 5067.8(12)
_computing_cell_refinement 'X-Area Stoe & Cie GmbH'
_computing_data_collection 'X-Area Stoe & Cie GmbH'
_computing_data_reduction 'X-Area Stoe & Cie GmbH'
_computing_molecular_graphics
;
Diamond. K. Brandenburg. Crystal Impact GbR. Germany
;
_computing_structure_refinement
;
JANA2006. Petricek,V., Dusek,M. & Palatinus,L.(2006).
The crystallographic computing system.
Institute of Physics, Praha, Czech Republic.
;
_computing_structure_solution
;
Superflip. Petricek,V., Dusek,M. &
Palatinus,L.(2006). Jana2006. The crystallographic computing system.
Institute of Physics, Praha, Czech Republic.
;
_diffrn_ambient_temperature 120(1)
_diffrn_detector CMOS
_diffrn_detector_area_resol_mean 0.174
_diffrn_measured_fraction_theta_full 0.973
_diffrn_measured_fraction_theta_max 0.973
_diffrn_measurement_device 'four-circle diffractometer'
_diffrn_measurement_device_type 'StadiVari Stoe'
_diffrn_measurement_method '\w -scan'
_diffrn_measurement_specimen_support 'polymer loop'
_diffrn_radiation_monochromator multilayer
_diffrn_radiation_source 'fine-focus sealed tube'
_diffrn_radiation_type MoK\a
_diffrn_radiation_wavelength 0.71069
_diffrn_reflns_av_R_equivalents 0.1356
_diffrn_reflns_av_sigmaI/netI 0.5888
_diffrn_reflns_limit_h_max 21
_diffrn_reflns_limit_h_min -22
_diffrn_reflns_limit_k_max 39
_diffrn_reflns_limit_k_min -38
_diffrn_reflns_limit_l_max 24
_diffrn_reflns_limit_l_min -7
_diffrn_reflns_number 89774
_diffrn_reflns_theta_full 35.75
_diffrn_reflns_theta_max 35.75
_diffrn_reflns_theta_min 2.61
_diffrn_source_current 1
_diffrn_source_power 0.05
_diffrn_source_voltage 50
_diffrn_standards_number 2522
_exptl_absorpt_coefficient_mu 2.671
_exptl_absorpt_correction_T_max 0.9167
_exptl_absorpt_correction_T_min 0.8210
_exptl_absorpt_correction_type numerical
_exptl_absorpt_process_details
;
P. Coppens. Crystallographic Computing. Ed. F. R. Ahmed,
S. R. Hall, and C. P. Huber. Copenhagen, Munksgaard, 1970
;
_exptl_crystal_colour rose
_exptl_crystal_density_diffrn 2.126
_exptl_crystal_density_method 'not measured'
_exptl_crystal_description prismatic
_exptl_crystal_F_000 3256
_exptl_crystal_size_max 0.170
_exptl_crystal_size_mid 0.062
_exptl_crystal_size_min 0.041
_platon_squeeze_details
;
;
_refine_diff_density_max 1.768
_refine_diff_density_min -2.112
_refine_diff_density_rms 0.206
_refine_ls_extinction_coef 0
_refine_ls_extinction_method none
_refine_ls_goodness_of_fit_ref 0.581
_refine_ls_hydrogen_treatment mixed
_refine_ls_matrix_type full
_refine_ls_number_parameters 344
_refine_ls_number_reflns 11483
_refine_ls_number_restraints 0
_refine_ls_restrained_S_all 0.581
_refine_ls_R_factor_all 0.2517
_refine_ls_R_factor_gt 0.0827
_refine_ls_shift/su_max 0.000
_refine_ls_shift/su_mean 0.000
_refine_ls_structure_factor_coef Fsqd
_refine_ls_weighting_details 'calc w=1/[\s^2^(Fo^2^)+(0.0919P)^2^+0.0000P] where P=(Fo^2^+2Fc^2^)/3'
_refine_ls_weighting_scheme calc
_refine_ls_wR_factor_gt 0.2059
_refine_ls_wR_factor_ref 0.2383
_reflns_number_gt 1880
_reflns_number_total 11483
_reflns_threshold_expression >2sigma(I)
_cod_data_source_file c3ce40869h.txt
_cod_data_source_block Compound3
_cod_original_sg_symbol_Hall '-P -2xab;-2yc;-2zabc'
_cod_database_code 7210894

loop_
_symmetry_equiv_pos_as_xyz
'x, y, z'
'-x+1/2, -y+1/2, z+1/2'
'x+1/2, -y+1/2, -z'
'-x, y, -z+1/2'
'-x, -y, -z'
'x-1/2, y-1/2, -z-1/2'
'-x-1/2, y-1/2, z'
'x, -y, z-1/2'

loop_
_atom_site_label
_atom_site_type_symbol
_atom_site_fract_x
_atom_site_fract_y
_atom_site_fract_z
_atom_site_U_iso_or_equiv
_atom_site_adp_type
_atom_site_occupancy
_atom_site_symmetry_multiplicity
_atom_site_calc_flag
_atom_site_refinement_flags
Co1 Co 0.38348(8) 0.24789(5) 0.20791(8) 0.0227(2) Uani 1 1 d .
Co2 Co 0.22504(8) 0.15664(5) 0.30095(8) 0.0231(2) Uani 1 1 d .
Co3 Co -0.19356(9) 0.41000(5) 0.50462(8) 0.0274(3) Uani 1 1 d .
Co4 Co 0.3554(2) 0.54169(12) 0.3232(2) 0.1471(14) Uani 1 1 d .
O1 O 0.2896(4) 0.2919(2) 0.2876(4) 0.0296(13) Uani 1 1 d .
O2 O 0.1976(4) 0.2293(2) 0.3594(4) 0.0253(13) Uani 1 1 d .
O3 O 0.2620(7) 0.4869(3) 0.3613(6) 0.073(3) Uani 1 1 d .
O4 O 0.1542(5) 0.5146(3) 0.4581(5) 0.0448(19) Uani 1 1 d .
O6 O 0.1030(5) 0.4117(3) 0.1116(4) 0.0320(14) Uani 1 1 d .
O5 O 0.1773(4) 0.3364(2) 0.0757(4) 0.0294(14) Uani 1 1 d .
O1A O 0.1915(6) 0.1118(3) 0.4119(5) 0.053(2) Uani 1 1 d .
O2A O 0.5000 0.3010(4) 0.2500 0.044(3) Uani 1 2 d S
O3A O 0.2487(5) 0.0769(3) 0.2406(5) 0.0428(18) Uani 1 1 d .
O1W O -0.3058(6) 0.4429(4) 0.4176(6) 0.085(3) Uani 1 1 d .
O2W O 0.3541(4) 0.2951(2) 0.1013(4) 0.0307(14) Uani 1 1 d .
N1 N -0.0902(5) 0.3652(3) 0.5859(5) 0.0314(17) Uani 1 1 d .
N2 N -0.1346(5) 0.3399(3) 0.6556(4) 0.0230(14) Uani 1 1 d .
N3 N -0.0774(5) 0.3010(3) 0.6841(4) 0.0242(15) Uani 1 1 d .
N4 N 0.0051(5) 0.3001(3) 0.6375(4) 0.0209(14) Uani 1 1 d .
N5 N 0.0793(5) 0.1511(3) 0.2620(5) 0.0299(17) Uani 1 1 d .
N6 N 0.0467(5) 0.0993(3) 0.2576(6) 0.0343(18) Uani 1 1 d .
N7 N 0.2716(5) 0.1903(3) 0.1839(4) 0.0252(15) Uani 1 1 d .
N8 N 0.2253(6) 0.1814(4) 0.1209(6) 0.043(2) Uani 1 1 d .
N9 N 0.1761(7) 0.1742(5) 0.0572(7) 0.071(4) Uani 1 1 d .
C1 C -0.0048(6) 0.3388(3) 0.5779(6) 0.0249(17) Uani 1 1 d .
C2 C 0.0703(6) 0.3526(3) 0.5090(5) 0.0248(17) Uani 1 1 d .
C3 C 0.1117(6) 0.3101(3) 0.4626(5) 0.0233(16) Uani 1 1 d .
H3 H 0.0945 0.2737 0.4741 0.028 Uiso 1 1 calc R
C4 C 0.1810(6) 0.3228(4) 0.3973(5) 0.0234(17) Uani 1 1 d .
C5 C 0.2053(6) 0.3774(3) 0.3813(5) 0.0246(18) Uani 1 1 d .
H5 H 0.2502 0.3854 0.3373 0.030 Uiso 1 1 calc R
C6 C 0.1650(6) 0.4198(3) 0.4285(5) 0.0245(18) Uani 1 1 d .
C7 C 0.0933(6) 0.4079(4) 0.4944(6) 0.0276(18) Uani 1 1 d .
H7 H 0.0633 0.4358 0.5262 0.033 Uiso 1 1 calc R
C8 C 0.2265(6) 0.2774(4) 0.3438(6) 0.0262(18) Uani 1 1 d .
C9 C 0.1948(7) 0.4789(4) 0.4161(6) 0.034(2) Uani 1 1 d .
C10 C 0.0000 0.1832(5) 0.2500 0.028(3) Uani 1 2 d S
C11 C 0.0000 0.2451(5) 0.2500 0.027(3) Uani 1 2 d S
C12 C 0.0574(6) 0.2731(3) 0.1917(6) 0.0297(19) Uani 1 1 d .
H12 H 0.0962 0.2539 0.1520 0.036 Uiso 1 1 calc R
C13 C 0.0578(6) 0.3311(3) 0.1916(5) 0.0262(18) Uani 1 1 d .
C14 C 0.0000 0.3597(5) 0.2500 0.023(2) Uani 1 2 d S
H14 H 0.0000 0.3980 0.2500 0.028 Uiso 1 2 calc SR
C15 C 0.1163(6) 0.3630(4) 0.1242(5) 0.0244(17) Uani 1 1 d .
O3W O 0.4052(13) 0.4754(7) 0.2410(12) 0.201(7) Uiso 1 1 d .
O4W O 0.4794(16) 0.5238(8) 0.4253(13) 0.243(9) Uiso 1 1 d .

loop_
_atom_site_aniso_label
_atom_site_aniso_U_11
_atom_site_aniso_U_22
_atom_site_aniso_U_33
_atom_site_aniso_U_23
_atom_site_aniso_U_13
_atom_site_aniso_U_12
Co1 0.0172(5) 0.0218(5) 0.0291(5) -0.0008(5) 0.0007(5) 0.0008(5)
Co2 0.0188(5) 0.0195(5) 0.0311(6) -0.0027(5) -0.0048(5) 0.0005(5)
Co3 0.0269(6) 0.0230(6) 0.0324(6) 0.0012(5) 0.0019(5) 0.0042(5)
Co4 0.143(3) 0.094(2) 0.205(4) -0.007(2) 0.081(3) -0.0069(19)
O1 0.021(3) 0.027(3) 0.040(4) -0.005(3) 0.009(3) 0.001(2)
O2 0.022(3) 0.022(3) 0.032(3) 0.000(2) -0.001(2) -0.002(2)
O3 0.102(7) 0.029(4) 0.087(6) -0.004(4) 0.066(6) -0.019(4)
O4 0.041(4) 0.019(4) 0.075(5) -0.007(3) 0.029(4) -0.005(3)
O6 0.039(4) 0.024(3) 0.032(4) 0.010(3) 0.008(3) 0.001(3)
O5 0.022(3) 0.029(4) 0.037(4) 0.006(3) 0.003(2) 0.005(3)
O1A 0.069(6) 0.031(4) 0.060(5) 0.015(3) -0.027(4) -0.003(4)
O2A 0.026(5) 0.056(7) 0.050(6) 0.000 -0.001(4) 0.000
O3A 0.032(4) 0.045(4) 0.051(4) -0.002(3) 0.003(3) -0.004(3)
O1W 0.058(6) 0.118(8) 0.080(7) 0.006(6) -0.002(5) 0.050(6)
O2W 0.032(4) 0.024(3) 0.036(4) -0.002(3) 0.001(3) 0.007(3)
N1 0.027(4) 0.025(4) 0.042(5) 0.001(3) 0.007(3) 0.005(3)
N2 0.020(4) 0.023(4) 0.026(4) 0.004(3) 0.004(3) 0.000(3)
N3 0.015(3) 0.025(4) 0.033(4) 0.003(3) 0.008(3) 0.002(3)
N4 0.020(3) 0.017(3) 0.025(4) -0.001(3) 0.002(3) 0.004(3)
N5 0.031(4) 0.020(4) 0.039(4) -0.007(3) 0.005(3) -0.004(3)
N6 0.023(4) 0.018(4) 0.062(5) 0.002(3) -0.005(4) -0.002(3)
N7 0.030(4) 0.018(3) 0.028(4) 0.003(3) -0.008(3) 0.000(3)
N8 0.035(5) 0.054(6) 0.039(5) -0.013(4) 0.007(4) -0.009(4)
N9 0.033(6) 0.129(11) 0.053(7) -0.038(7) 0.000(4) -0.006(6)
C1 0.025(4) 0.012(4) 0.038(5) -0.006(3) 0.001(3) -0.003(3)
C2 0.023(4) 0.027(5) 0.024(4) -0.003(3) 0.004(3) -0.006(3)
C3 0.019(4) 0.016(4) 0.035(5) 0.005(3) -0.004(3) -0.003(3)
C4 0.017(4) 0.039(5) 0.014(4) -0.007(3) 0.000(3) 0.004(3)
C5 0.020(4) 0.031(5) 0.023(5) -0.003(3) 0.001(3) -0.008(3)
C6 0.030(5) 0.018(4) 0.026(5) -0.007(3) 0.004(3) 0.007(3)
C7 0.025(4) 0.024(4) 0.034(5) 0.006(4) 0.010(4) 0.002(3)
C8 0.017(4) 0.027(5) 0.034(5) 0.000(3) -0.009(4) 0.001(4)
C9 0.038(5) 0.028(5) 0.036(5) 0.008(4) 0.012(4) 0.003(4)
C10 0.031(7) 0.026(7) 0.026(7) 0.000 -0.002(5) 0.000
C11 0.024(6) 0.028(7) 0.030(6) 0.000 -0.001(5) 0.000
C12 0.029(4) 0.015(4) 0.045(6) -0.004(4) -0.004(4) 0.005(3)
C13 0.023(4) 0.030(5) 0.025(5) 0.007(3) -0.009(3) 0.000(3)
C14 0.015(5) 0.022(6) 0.032(7) 0.000 -0.003(4) 0.000
C15 0.018(4) 0.027(5) 0.028(5) -0.002(3) -0.003(3) -0.003(4)

loop_
_atom_type_symbol
_atom_type_description
_atom_type_scat_dispersion_real
_atom_type_scat_dispersion_imag
_atom_type_scat_source
C C 0.0033 0.0016 'International Tables Vol C Tables 4.2.6.8 and 6.1.1.4'
H H 0.0000 0.0000 'International Tables Vol C Tables 4.2.6.8 and 6.1.1.4'
Co Co 0.3494 0.9721 'International Tables Vol C Tables 4.2.6.8 and 6.1.1.4'
N N 0.0061 0.0033 'International Tables Vol C Tables 4.2.6.8 and 6.1.1.4'
O O 0.0106 0.0060 'International Tables Vol C Tables 4.2.6.8 and 6.1.1.4'

loop_
_geom_angle_atom_site_label_1
_geom_angle_atom_site_label_2
_geom_angle_atom_site_label_3
_geom_angle
_geom_angle_site_symmetry_1
_geom_angle_site_symmetry_3
O2W Co1 O1 92.9(2) . .
O2W Co1 N3 176.6(3) . 3_556
O1 Co1 N3 89.7(3) . 3_556
O2W Co1 N7 95.3(3) . .
O1 Co1 N7 89.4(3) . .
N3 Co1 N7 86.9(3) 3_556 .
O2W Co1 O2A 92.6(2) . .
O1 Co1 O2A 88.8(2) . .
N3 Co1 O2A 85.2(3) 3_556 .
N7 Co1 O2A 171.9(2) . .
O2W Co1 N4 92.9(2) . 2_554
O1 Co1 N4 172.9(2) . 2_554
N3 Co1 N4 84.4(3) 3_556 2_554
N7 Co1 N4 94.1(3) . 2_554
O2A Co1 N4 86.8(2) . 2_554
O2 Co2 N2 89.9(3) . 3_556
O2 Co2 N7 95.2(3) . .
N2 Co2 N7 88.2(3) 3_556 .
O2 Co2 O1A 93.6(3) . .
N2 Co2 O1A 88.3(3) 3_556 .
N7 Co2 O1A 170.6(3) . .
O2 Co2 N5 90.1(3) . .
N2 Co2 N5 177.3(3) 3_556 .
N7 Co2 N5 94.5(3) . .
O1A Co2 N5 89.0(3) . .
O2 Co2 O3A 177.5(3) . .
N2 Co2 O3A 91.8(3) 3_556 .
N7 Co2 O3A 86.8(3) . .
O1A Co2 O3A 84.6(3) . .
N5 Co2 O3A 88.1(3) . .
O4 Co3 O1A 105.4(3) 5_566 3_456
O4 Co3 O6 93.3(3) 5_566 4
O1A Co3 O6 159.2(3) 3_456 4
O4 Co3 N1 97.0(3) 5_566 .
O1A Co3 N1 91.3(3) 3_456 .
O6 Co3 N1 95.6(3) 4 .
O4 Co3 O5 152.5(3) 5_566 4
O1A Co3 O5 102.0(3) 3_456 4
O6 Co3 O5 59.9(2) 4 4
N1 Co3 O5 80.8(3) . 4
O4 Co3 O1W 91.5(4) 5_566 .
O1A Co3 O1W 85.8(3) 3_456 .
O6 Co3 O1W 84.6(3) 4 .
N1 Co3 O1W 171.4(4) . .
O5 Co3 O1W 92.0(3) 4 .
O4 Co3 C15 121.8(3) 5_566 4
O1A Co3 C15 132.7(3) 3_456 4
O6 Co3 C15 29.0(2) 4 4
N1 Co3 C15 86.4(3) . 4
O5 Co3 C15 31.0(2) 4 4
O1W Co3 C15 89.7(3) . 4
O3 Co4 O3A 90.4(4) . 7_665
O3 Co4 O3W 82.5(5) . .
O3A Co4 O3W 100.1(5) 7_665 .
O3 Co4 N6 170.2(4) . 7_665
O3A Co4 N6 83.4(3) 7_665 7_665
O3W Co4 N6 91.1(5) . 7_665
O3 Co4 O1A 98.7(3) . 7_665
O3A Co4 O1A 81.6(3) 7_665 7_665
O3W Co4 O1A 178.0(6) . 7_665
N6 Co4 O1A 87.9(3) 7_665 7_665
O3 Co4 O4W 99.1(6) . .
O3A Co4 O4W 166.4(6) 7_665 .
O3W Co4 O4W 90.8(7) . .
N6 Co4 O4W 88.4(6) 7_665 .
O1A Co4 O4W 87.4(6) 7_665 .
C8 O1 Co1 132.7(6) . .
C8 O2 Co2 132.4(6) . .
C9 O3 Co4 142.2(7) . .
C9 O4 Co3 133.0(7) . 5_566
C15 O6 Co3 91.3(5) . 4
C15 O5 Co3 88.6(5) . 4
Co2 O1A Co3 117.4(4) . 3_556
Co2 O1A Co4 88.6(3) . 7_655
Co3 O1A Co4 112.6(3) 3_556 7_655
Co1 O2A Co1 106.3(4) . 4_655
Co4 O3A Co2 90.6(3) 7_655 .
C1 N1 N2 104.2(7) . .
C1 N1 Co3 139.3(6) . .
N2 N1 Co3 111.9(5) . .
N3 N2 N1 108.3(6) . .
N3 N2 Co2 119.6(5) . 3_456
N1 N2 Co2 130.7(5) . 3_456
N2 N3 N4 110.4(6) . .
N2 N3 Co1 121.0(5) . 3_456
N4 N3 Co1 128.5(5) . 3_456
C1 N4 N3 105.4(6) . .
C1 N4 Co1 141.8(6) . 2
N3 N4 Co1 110.0(5) . 2
N6 N5 C10 105.4(7) . .
N6 N5 Co2 113.3(5) . .
C10 N5 Co2 140.6(6) . .
N6 N6 N5 109.8(4) 4 .
N6 N6 Co4 133.4(5) 4 7_655
N5 N6 Co4 112.0(5) . 7_655
N8 N7 Co2 117.7(6) . .
N8 N7 Co1 131.3(7) . .
Co2 N7 Co1 109.9(3) . .
N7 N8 N9 177.4(12) . .
N4 C1 N1 111.7(8) . .
N4 C1 C2 124.5(7) . .
N1 C1 C2 123.8(8) . .
C3 C2 C7 123.2(8) . .
C3 C2 C1 118.2(7) . .
C7 C2 C1 118.6(7) . .
C2 C3 C4 118.3(7) . .
C2 C3 H3 120.8 . .
C4 C3 H3 120.8 . .
C5 C4 C3 119.7(7) . .
C5 C4 C8 120.3(7) . .
C3 C4 C8 119.9(8) . .
C6 C5 C4 121.9(8) . .
C6 C5 H5 119.0 . .
C4 C5 H5 119.0 . .
C5 C6 C7 119.3(8) . .
C5 C6 C9 122.8(8) . .
C7 C6 C9 117.9(7) . .
C2 C7 C6 117.4(8) . .
C2 C7 H7 121.3 . .
C6 C7 H7 121.3 . .
O2 C8 O1 126.9(8) . .
O2 C8 C4 116.7(8) . .
O1 C8 C4 116.4(8) . .
O4 C9 O3 125.1(9) . .
O4 C9 C6 119.4(8) . .
O3 C9 C6 115.5(8) . .
N5 C10 N5 109.5(10) 4 .
N5 C10 C11 125.2(5) 4 .
N5 C10 C11 125.2(5) . .
C12 C11 C12 120.3(12) 4 .
C12 C11 C10 119.9(6) 4 .
C12 C11 C10 119.9(6) . .
C11 C12 C13 120.1(9) . .
C11 C12 H12 120.0 . .
C13 C12 H12 120.0 . .
C14 C13 C12 120.1(9) . .
C14 C13 C15 118.8(8) . .
C12 C13 C15 121.0(8) . .
C13 C14 C13 119.5(11) 4 .
C13 C14 H14 120.3 4 .
C13 C14 H14 120.3 . .
O6 C15 O5 119.8(8) . .
O6 C15 C13 121.7(8) . .
O5 C15 C13 118.3(8) . .
O6 C15 Co3 59.7(5) . 4
O5 C15 Co3 60.4(4) . 4
C13 C15 Co3 170.8(6) . 4

loop_
_geom_bond_atom_site_label_1
_geom_bond_atom_site_label_2
_geom_bond_distance
_geom_bond_site_symmetry_2
Co1 O2W 2.025(6) .
Co1 O1 2.066(5) .
Co1 N3 2.094(7) 3_556
Co1 N7 2.110(7) .
Co1 O2A 2.153(6) .
Co1 N4 2.201(7) 2_554
Co2 O2 2.012(6) .
Co2 N2 2.040(6) 3_556
Co2 N7 2.057(7) .
Co2 O1A 2.058(7) .
Co2 N5 2.092(7) .
Co2 O3A 2.168(7) .
Co3 O4 1.992(6) 5_566
Co3 O1A 2.093(7) 3_456
Co3 O6 2.160(6) 4
Co3 N1 2.174(8) .
Co3 O5 2.176(6) 4
Co3 O1W 2.182(8) .
Co3 C15 2.501(9) 4
Co4 O3 1.937(8) .
Co4 O3A 2.087(8) 7_665
Co4 O3W 2.150(18) .
Co4 N6 2.182(8) 7_665
Co4 O1A 2.264(8) 7_665
Co4 O4W 2.34(2) .
O1 C8 1.267(10) .
O2 C8 1.257(10) .
O3 C9 1.258(11) .
O4 C9 1.212(11) .
O4 Co3 1.992(6) 5_566
O6 C15 1.214(10) .
O6 Co3 2.160(6) 4
O5 C15 1.290(10) .
O5 Co3 2.176(6) 4
O1A Co3 2.093(7) 3_556
O1A Co4 2.264(8) 7_655
O2A Co1 2.153(6) 4_655
O3A Co4 2.087(8) 7_655
N1 C1 1.343(10) .
N1 N2 1.368(10) .
N2 N3 1.303(9) .
N2 Co2 2.040(6) 3_456
N3 N4 1.335(9) .
N3 Co1 2.094(7) 3_456
N4 C1 1.313(10) .
N4 Co1 2.201(7) 2
N5 N6 1.339(10) .
N5 C10 1.353(10) .
N6 N6 1.303(14) 4
N6 Co4 2.182(8) 7_655
N7 N8 1.169(10) .
N8 N9 1.192(12) .
C1 C2 1.506(11) .
C2 C3 1.374(11) .
C2 C7 1.398(11) .
C3 C4 1.409(11) .
C3 H3 0.9300 .
C4 C5 1.389(12) .
C4 C8 1.505(11) .
C5 C6 1.373(11) .
C5 H5 0.9300 .
C6 C7 1.433(11) .
C6 C9 1.506(12) .
C7 H7 0.9300 .
C10 N5 1.353(10) 4
C10 C11 1.503(18) .
C11 C12 1.367(11) 4
C11 C12 1.367(11) .
C12 C13 1.410(11) .
C12 H12 0.9300 .
C13 C14 1.379(10) .
C13 C15 1.513(11) .
C14 C13 1.379(10) 4
C14 H14 0.9300 .
C15 Co3 2.501(9) 4

loop_
_platon_squeeze_void_nr
_platon_squeeze_void_average_x
_platon_squeeze_void_average_y
_platon_squeeze_void_average_z
_platon_squeeze_void_volume
_platon_squeeze_void_count_electrons
_platon_squeeze_void_content
1 0.028 0.123 -0.055 50 15 ' '
2 -0.029 0.877 0.055 50 17 ' '
3 0.000 0.531 0.250 64 20 ' '
4 0.028 0.877 0.445 50 16 ' '
5 -0.029 0.123 0.555 51 17 ' '
6 0.000 0.469 0.750 64 22 ' '
7 0.186 0.057 0.073 9 7 ' '
8 0.186 0.943 0.573 9 7 ' '
9 0.320 0.558 0.063 10 7 ' '
10 0.320 0.442 0.563 10 7 ' '
11 0.475 0.375 0.443 49 16 ' '
12 0.475 0.625 0.943 49 15 ' '
13 0.500 0.031 0.250 64 21 ' '
14 0.500 0.969 0.750 64 22 ' '
15 0.528 0.377 0.055 50 16 ' '
16 0.528 0.623 0.555 50 16 ' '
17 0.686 0.557 0.427 8 6 ' '
18 0.686 0.443 0.927 8 7 ' '
19 0.813 0.057 0.427 8 6 ' '
20 0.813 0.943 0.927 8 6 ' '
